data_2221265
loop_
_publ_author_name
'Zhang, Shuai'
'Wang, Yifeng'
'Li, Bailin'
'Zhang, Guangcun'
'Luo, Shuping'

_publ_section_title
;
 (2<i>R</i>,5<i>S</i>)-5-Benzyl-2,3-dimethyl-4-oxo-2-phenylimidazolidin-1-ium
 chloride
;
_journal_coeditor_code BH2221
_journal_issue 4
_journal_name_full 'Acta Crystallographica Section E'
_journal_page_first o888
_journal_paper_doi 10.1107/S1600536809010460
_journal_volume 65
_journal_year 2009
_chemical_formula_iupac 'C18 H21 N2 O +, Cl -'
_chemical_formula_moiety 'C18 H21 N2 O +, Cl -'
_chemical_formula_sum 'C18 H21 Cl N2 O'
_chemical_formula_weight 316.83
_chemical_name_systematic
;
(2<i>R</i>,5<i>S</i>)-5-Benzyl-2,3-dimethyl-4-oxo-2-phenylimidazolidin-1-ium
chloride
;
_space_group_IT_number 4
_symmetry_cell_setting monoclinic
_symmetry_space_group_name_Hall 'P 2yb'
_symmetry_space_group_name_H-M 'P 1 21 1'
_cell_angle_alpha 90.0000
_cell_angle_beta 105.516(3)
_cell_angle_gamma 90.0000
_cell_formula_units_Z 2
_cell_length_a 10.5797(11)
_cell_length_b 7.5876(7)
_cell_length_c 10.8741(12)
_cell_measurement_reflns_used 5642
_cell_measurement_temperature 296.0(10)
_cell_measurement_theta_max 27.4
_cell_measurement_theta_min 3.1
_cell_volume 841.10(15)
_computing_cell_refinement 'PROCESS-AUTO (Rigaku, 1998)'
_computing_data_collection 'PROCESS-AUTO (Rigaku, 1998)'
_computing_data_reduction 'CrystalStructure (Rigaku/MSC, 2004)'
_computing_molecular_graphics 'ORTEPIII (Burnett & Johnson, 1996)'
_computing_publication_material 'CRYSTALS (Betteridge <i>et al.</i>,  2003)'
_computing_structure_refinement 'CRYSTALS (Betteridge <i>et al.</i>,  2003)'
_computing_structure_solution 'SIR97 (Altomare <i>et al.</i>,  1999)'
_diffrn_detector_area_resol_mean 10.00
_diffrn_measured_fraction_theta_full 0.999
_diffrn_measured_fraction_theta_max 0.999
_diffrn_measurement_device_type 'Rigaku R-AXIS RAPID'
_diffrn_measurement_method \w
_diffrn_radiation_type 'Mo K\a'
_diffrn_radiation_wavelength 0.71075
_diffrn_reflns_av_R_equivalents 0.024
_diffrn_reflns_limit_h_max 13
_diffrn_reflns_limit_h_min -13
_diffrn_reflns_limit_k_max 9
_diffrn_reflns_limit_k_min -8
_diffrn_reflns_limit_l_max 14
_diffrn_reflns_limit_l_min -14
_diffrn_reflns_number 8064
_diffrn_reflns_theta_full 27.42
_diffrn_reflns_theta_max 27.42
_exptl_absorpt_coefficient_mu 0.230
_exptl_absorpt_correction_T_max 0.975
_exptl_absorpt_correction_T_min 0.920
_exptl_absorpt_correction_type multi-scan
_exptl_absorpt_process_details '(ABSCOR; Higashi, 1995)'
_exptl_crystal_colour colourless
_exptl_crystal_density_diffrn 1.251
_exptl_crystal_density_method 'not measured'
_exptl_crystal_description needle
_exptl_crystal_F_000 336.00
_exptl_crystal_size_max 0.34
_exptl_crystal_size_mid 0.26
_exptl_crystal_size_min 0.11
_refine_diff_density_max 0.32
_refine_diff_density_min -0.30
_refine_ls_abs_structure_details 'Flack (1983), 1323 Friedel pairs'
_refine_ls_abs_structure_Flack 0.03(4)
_refine_ls_extinction_coef 148(16)
_refine_ls_extinction_method 'CRYSTALS (Betteridge et al., 2003)'
_refine_ls_goodness_of_fit_ref 1.000
_refine_ls_hydrogen_treatment constr
_refine_ls_number_parameters 201
_refine_ls_number_reflns 3371
_refine_ls_R_factor_gt 0.0304
_refine_ls_shift/su_max 0.0000
_refine_ls_structure_factor_coef Fsqd
_refine_ls_weighting_details 'w = 1/[0.0003Fo^2^ + 1.04\s(Fo^2^)]/(4Fo^2^)'
_refine_ls_weighting_scheme calc
_refine_ls_wR_factor_ref 0.0730
_reflns_number_gt 2933
_reflns_number_total 3371
_reflns_threshold_expression F^2^>2\s(F^2^)
_cod_data_source_file bh2221.cif
_cod_data_source_block I
_cod_original_sg_symbol_H-M 'P 21'
_cod_database_code 2221265
_cod_database_fobs_code 2221265

loop_
_symmetry_equiv_pos_site_id
_symmetry_equiv_pos_as_xyz
1 +X,+Y,+Z
2 -X,1/2+Y,-Z

loop_
_atom_site_type_symbol
_atom_site_label
_atom_site_fract_x
_atom_site_fract_y
_atom_site_fract_z
_atom_site_U_iso_or_equiv
_atom_site_adp_type
_atom_site_calc_flag
_atom_site_refinement_flags
_atom_site_occupancy
_atom_site_disorder_assembly
_atom_site_disorder_group
Cl Cl1 0.93865(4) 0.37096(8) 0.38333(4) 0.04566(11) Uani d . 1.00 . .
O O1 0.55546(12) 0.94486(19) 0.53994(12) 0.0482(3) Uani d . 1.00 . .
N N1 0.66144(12) 0.93555(17) 0.38197(12) 0.0328(3) Uani d . 1.00 . .
N N2 0.80291(11) 0.70805(17) 0.45120(12) 0.0282(3) Uani d . 1.00 . .
C C1 0.70374(14) 0.7044(2) 0.52767(14) 0.0300(4) Uani d . 1.00 . .
C C2 0.63026(12) 0.8761(2) 0.48651(13) 0.0329(3) Uani d . 1.00 . .
C C3 0.73966(14) 0.8101(2) 0.33039(14) 0.0299(3) Uani d . 1.00 . .
C C4 0.6042(2) 1.0933(2) 0.3114(2) 0.0506(5) Uani d . 1.00 . .
C C5 0.84477(16) 0.9014(2) 0.28214(17) 0.0433(5) Uani d . 1.00 . .
C C6 0.65243(14) 0.6841(2) 0.23338(14) 0.0308(4) Uani d . 1.00 . .
C C7 0.70586(18) 0.5811(2) 0.15399(17) 0.0424(5) Uani d . 1.00 . .
C C8 0.6288(2) 0.4612(2) 0.07068(18) 0.0539(6) Uani d . 1.00 . .
C C9 0.4987(2) 0.4414(2) 0.06476(19) 0.0538(5) Uani d . 1.00 . .
C C10 0.44421(19) 0.5420(2) 0.14153(19) 0.0506(5) Uani d . 1.00 . .
C C11 0.51948(16) 0.6636(2) 0.22594(16) 0.0395(4) Uani d . 1.00 . .
C C12 0.76199(17) 0.6939(2) 0.67155(14) 0.0353(4) Uani d . 1.00 . .
C C13 0.80340(14) 0.5137(2) 0.72774(17) 0.0347(4) Uani d . 1.00 . .
C C14 0.8565(2) 0.4999(2) 0.8593(2) 0.0530(5) Uani d . 1.00 . .
C C15 0.8969(2) 0.3397(3) 0.9158(2) 0.0684(7) Uani d . 1.00 . .
C C16 0.8867(2) 0.1899(3) 0.8436(2) 0.0618(6) Uani d . 1.00 . .
C C17 0.8346(2) 0.2009(2) 0.7136(2) 0.0582(6) Uani d . 1.00 . .
C C18 0.79285(17) 0.3619(2) 0.65706(18) 0.0467(4) Uani d . 1.00 . .
H H1 0.6438 0.6050 0.4996 0.036 Uiso c R 1.00 . .
H H7 0.7941 0.5929 0.1569 0.051 Uiso c R 1.00 . .
H H8 0.6658 0.3932 0.0182 0.065 Uiso c R 1.00 . .
H H9 0.4478 0.3602 0.0089 0.065 Uiso c R 1.00 . .
H H10 0.3557 0.5289 0.1373 0.061 Uiso c R 1.00 . .
H H11 0.4811 0.7314 0.2775 0.047 Uiso c R 1.00 . .
H H14 0.8647 0.6005 0.9097 0.064 Uiso c R 1.00 . .
H H15 0.9314 0.3332 1.0038 0.082 Uiso c R 1.00 . .
H H16 0.9148 0.0821 0.8819 0.074 Uiso c R 1.00 . .
H H17 0.8274 0.1001 0.6636 0.070 Uiso c R 1.00 . .
H H18 0.7568 0.3672 0.5692 0.056 Uiso c R 1.00 . .
H H41 0.5471 1.1496 0.3547 0.061 Uiso c R 1.00 . .
H H42 0.5549 1.0606 0.2269 0.061 Uiso c R 1.00 . .
H H43 0.6729 1.1732 0.3063 0.061 Uiso c R 1.00 . .
H H51 0.8041 0.9742 0.2103 0.052 Uiso c R 1.00 . .
H H52 0.8988 0.8145 0.2568 0.052 Uiso c R 1.00 . .
H H53 0.8980 0.9732 0.3489 0.052 Uiso c R 1.00 . .
H H121 0.6969 0.7390 0.7115 0.042 Uiso c R 1.00 . .
H H122 0.8388 0.7692 0.6932 0.042 Uiso c R 1.00 . .
H H201 0.8213 0.6026 0.4327 0.034 Uiso c R 1.00 . .
H H202 0.8734 0.7600 0.4934 0.034 Uiso c R 1.00 . .

loop_
_atom_site_aniso_label
_atom_site_aniso_U_11
_atom_site_aniso_U_22
_atom_site_aniso_U_33
_atom_site_aniso_U_12
_atom_site_aniso_U_13
_atom_site_aniso_U_23
Cl1 0.0397(2) 0.0372(2) 0.0553(2) 0.0126(2) 0.00437(17) -0.0024(2)
O1 0.0443(6) 0.0550(8) 0.0494(7) 0.0169(5) 0.0195(5) -0.0050(5)
N1 0.0349(6) 0.0262(6) 0.0368(7) 0.0080(5) 0.0084(5) 0.0012(5)
N2 0.0240(5) 0.0249(7) 0.0344(6) 0.0015(5) 0.0056(5) -0.0035(5)
C1 0.0271(7) 0.0279(8) 0.0354(8) -0.0013(6) 0.0091(6) -0.0020(6)
C2 0.0269(6) 0.0344(8) 0.0357(8) 0.0021(8) 0.0056(5) -0.0057(8)
C3 0.0289(7) 0.0261(8) 0.0340(8) 0.0033(6) 0.0074(6) 0.0013(6)
C4 0.0570(11) 0.0356(10) 0.0565(12) 0.0167(9) 0.0107(9) 0.0075(8)
C5 0.0408(8) 0.0405(11) 0.0521(10) -0.0058(8) 0.0188(8) 0.0026(8)
C6 0.0337(7) 0.0297(8) 0.0276(7) 0.0034(7) 0.0058(6) 0.0025(6)
C7 0.0430(9) 0.0445(10) 0.0392(9) 0.0087(8) 0.0100(8) -0.0045(8)
C8 0.0678(12) 0.0526(12) 0.0392(10) 0.0090(11) 0.0109(9) -0.0113(9)
C9 0.0638(12) 0.0493(11) 0.0408(10) -0.0109(10) 0.0009(9) -0.0103(8)
C10 0.0413(9) 0.0615(13) 0.0448(11) -0.0121(9) 0.0042(8) -0.0023(9)
C11 0.0337(8) 0.0477(11) 0.0376(9) -0.0032(8) 0.0103(7) -0.0031(8)
C12 0.0388(8) 0.0333(9) 0.0342(8) -0.0027(7) 0.0104(7) -0.0009(7)
C13 0.0311(8) 0.0350(9) 0.0384(9) -0.0029(7) 0.0100(7) 0.0036(7)
C14 0.0629(12) 0.0495(12) 0.0408(10) -0.0015(10) 0.0037(9) 0.0017(9)
C15 0.0731(13) 0.0708(19) 0.0514(12) 0.0022(13) -0.0005(10) 0.0230(12)
C16 0.0491(11) 0.0464(13) 0.0818(17) -0.0030(10) 0.0035(11) 0.0232(12)
C17 0.0566(11) 0.0342(11) 0.0807(15) -0.0043(9) 0.0129(11) 0.0047(10)
C18 0.0484(9) 0.0387(9) 0.0496(10) -0.0024(10) 0.0072(7) 0.0003(10)

loop_
_atom_type_symbol
_atom_type_description
_atom_type_scat_dispersion_real
_atom_type_scat_dispersion_imag
_atom_type_scat_source
C C 0.003 0.002
;
International Tables for Crystallography
(1992, Vol. C, Tables 4.2.6.8 and 6.1.1.4)
;
H H 0.000 0.000
;
International Tables for Crystallography
(1992, Vol. C, Table 6.1.1.4)
;
O O 0.011 0.006
;
International Tables for Crystallography
(1992, Vol. C, Tables 4.2.6.8 and 6.1.1.4)
;
N N 0.006 0.003
;
International Tables for Crystallography
(1992, Vol. C, Tables 4.2.6.8 and 6.1.1.4)
;
Cl Cl 0.148 0.159
;
International Tables for Crystallography
(1992, Vol. C, Tables 4.2.6.8 and 6.1.1.4)
;

loop_
_geom_angle_atom_site_label_1
_geom_angle_atom_site_label_2
_geom_angle_atom_site_label_3
_geom_angle_site_symmetry_1
_geom_angle_site_symmetry_2
_geom_angle_site_symmetry_3
_geom_angle
_geom_angle_publ_flag
C2 N1 C3 . . . 113.37(13) ?
C2 N1 C4 . . . 123.90(16) ?
C3 N1 C4 . . . 121.80(15) ?
C1 N2 C3 . . . 106.07(11) ?
N2 C1 C2 . . . 101.48(12) ?
N2 C1 C12 . . . 114.76(12) ?
C2 C1 C12 . . . 112.44(13) ?
O1 C2 N1 . . . 126.71(16) ?
O1 C2 C1 . . . 124.95(15) ?
N1 C2 C1 . . . 108.34(14) ?
N1 C3 N2 . . . 99.40(12) ?
N1 C3 C5 . . . 112.12(13) ?
N1 C3 C6 . . . 111.70(12) ?
N2 C3 C5 . . . 109.75(11) ?
N2 C3 C6 . . . 108.76(12) ?
C5 C3 C6 . . . 114.07(14) ?
C3 C6 C7 . . . 120.44(14) ?
C3 C6 C11 . . . 121.35(15) ?
C7 C6 C11 . . . 118.15(14) ?
C6 C7 C8 . . . 120.59(18) ?
C7 C8 C9 . . . 120.8(2) ?
C8 C9 C10 . . . 119.57(18) ?
C9 C10 C11 . . . 120.81(18) ?
C6 C11 C10 . . . 120.13(17) ?
C1 C12 C13 . . . 117.13(14) ?
C12 C13 C14 . . . 118.38(16) ?
C12 C13 C18 . . . 124.10(15) ?
C14 C13 C18 . . . 117.52(17) ?
C13 C14 C15 . . . 121.02(19) ?
C14 C15 C16 . . . 120.6(2) ?
C15 C16 C17 . . . 119.2(2) ?
C16 C17 C18 . . . 120.2(2) ?
C13 C18 C17 . . . 121.50(17) ?
C1 N2 H201 . . . 110.3 ?
C1 N2 H202 . . . 110.3 ?
C3 N2 H201 . . . 110.3 ?
C3 N2 H202 . . . 110.3 ?
H201 N2 H202 . . . 109.5 ?
N2 C1 H1 . . . 109.3 ?
C2 C1 H1 . . . 109.3 ?
C12 C1 H1 . . . 109.3 ?
N1 C4 H41 . . . 109.5 ?
N1 C4 H42 . . . 109.5 ?
N1 C4 H43 . . . 109.5 ?
H41 C4 H42 . . . 109.5 ?
H41 C4 H43 . . . 109.5 ?
H42 C4 H43 . . . 109.5 ?
C3 C5 H51 . . . 109.5 ?
C3 C5 H52 . . . 109.5 ?
C3 C5 H53 . . . 109.5 ?
H51 C5 H52 . . . 109.5 ?
H51 C5 H53 . . . 109.5 ?
H52 C5 H53 . . . 109.5 ?
C6 C7 H7 . . . 119.7 ?
C8 C7 H7 . . . 119.7 ?
C7 C8 H8 . . . 119.6 ?
C9 C8 H8 . . . 119.6 ?
C8 C9 H9 . . . 120.2 ?
C10 C9 H9 . . . 120.2 ?
C9 C10 H10 . . . 119.6 ?
C11 C10 H10 . . . 119.6 ?
C6 C11 H11 . . . 119.9 ?
C10 C11 H11 . . . 119.9 ?
C1 C12 H121 . . . 107.5 ?
C1 C12 H122 . . . 107.5 ?
C13 C12 H121 . . . 107.5 ?
C13 C12 H122 . . . 107.5 ?
H121 C12 H122 . . . 109.5 ?
C13 C14 H14 . . . 119.5 ?
C15 C14 H14 . . . 119.5 ?
C14 C15 H15 . . . 119.7 ?
C16 C15 H15 . . . 119.7 ?
C15 C16 H16 . . . 120.4 ?
C17 C16 H16 . . . 120.4 ?
C16 C17 H17 . . . 119.9 ?
C18 C17 H17 . . . 119.9 ?
C13 C18 H18 . . . 119.2 ?
C17 C18 H18 . . . 119.2 ?

loop_
_geom_bond_atom_site_label_1
_geom_bond_atom_site_label_2
_geom_bond_site_symmetry_1
_geom_bond_site_symmetry_2
_geom_bond_distance
_geom_bond_publ_flag
O1 C2 . . 1.218(2) ?
N1 C2 . . 1.344(2) ?
N1 C3 . . 1.467(2) ?
N1 C4 . . 1.463(2) ?
N2 C1 . . 1.503(2) ?
N2 C3 . . 1.5176(19) ?
C1 C2 . . 1.521(2) ?
C1 C12 . . 1.523(2) ?
C3 C5 . . 1.518(2) ?
C3 C6 . . 1.536(2) ?
C6 C7 . . 1.392(2) ?
C6 C11 . . 1.396(2) ?
C7 C8 . . 1.385(2) ?
C8 C9 . . 1.368(3) ?
C9 C10 . . 1.367(3) ?
C10 C11 . . 1.392(2) ?
C12 C13 . . 1.514(2) ?
C13 C14 . . 1.394(2) ?
C13 C18 . . 1.373(2) ?
C14 C15 . . 1.378(3) ?
C15 C16 . . 1.369(3) ?
C16 C17 . . 1.375(3) ?
C17 C18 . . 1.385(2) ?
N2 H201 . . 0.860 ?
N2 H202 . . 0.860 ?
C1 H1 . . 0.980 ?
C4 H41 . . 0.960 ?
C4 H42 . . 0.960 ?
C4 H43 . . 0.960 ?
C5 H51 . . 0.960 ?
C5 H52 . . 0.960 ?
C5 H53 . . 0.960 ?
C7 H7 . . 0.930 ?
C8 H8 . . 0.930 ?
C9 H9 . . 0.930 ?
C10 H10 . . 0.930 ?
C11 H11 . . 0.930 ?
C12 H121 . . 0.970 ?
C12 H122 . . 0.970 ?
C14 H14 . . 0.930 ?
C15 H15 . . 0.930 ?
C16 H16 . . 0.930 ?
C17 H17 . . 0.930 ?
C18 H18 . . 0.930 ?

loop_
_geom_hbond_atom_site_label_D
_geom_hbond_atom_site_label_H
_geom_hbond_atom_site_label_A
_geom_hbond_site_symmetry_D
_geom_hbond_site_symmetry_H
_geom_hbond_site_symmetry_A
_geom_hbond_distance_DH
_geom_hbond_distance_HA
_geom_hbond_distance_DA
_geom_hbond_angle_DHA
_geom_hbond_publ_flag
N2 H201 Cl1 . . . 0.860 2.297 3.1170(14) 159.5 yes
N2 H202 Cl1 . . 2_756 0.860 2.244 3.0999(14) 174.1 yes

loop_
_geom_torsion_atom_site_label_1
_geom_torsion_atom_site_label_2
_geom_torsion_atom_site_label_3
_geom_torsion_atom_site_label_4
_geom_torsion_site_symmetry_1
_geom_torsion_site_symmetry_2
_geom_torsion_site_symmetry_3
_geom_torsion_site_symmetry_4
_geom_torsion
_geom_torsion_publ_flag
C2 N1 C3 N2 . . . . -25.51(14) ?
C2 N1 C3 C5 . . . . -141.42(12) ?
C2 N1 C3 C6 . . . . 89.12(15) ?
C3 N1 C2 O1 . . . . -171.77(14) ?
C3 N1 C2 C1 . . . . 7.66(16) ?
C4 N1 C2 O1 . . . . -2.7(2) ?
C4 N1 C2 C1 . . . . 176.74(13) ?
C4 N1 C3 N2 . . . . 165.15(13) ?
C4 N1 C3 C5 . . . . 49.24(18) ?
C4 N1 C3 C6 . . . . -80.22(18) ?
C1 N2 C3 N1 . . . . 33.21(13) ?
C1 N2 C3 C5 . . . . 150.92(13) ?
C1 N2 C3 C6 . . . . -83.66(14) ?
C3 N2 C1 C2 . . . . -29.59(13) ?
C3 N2 C1 C12 . . . . -151.10(12) ?
N2 C1 C2 O1 . . . . -166.51(14) ?
N2 C1 C2 N1 . . . . 14.06(14) ?
N2 C1 C12 C13 . . . . -81.41(18) ?
C2 C1 C12 C13 . . . . 163.27(14) ?
C12 C1 C2 O1 . . . . -43.4(2) ?
C12 C1 C2 N1 . . . . 137.17(14) ?
N1 C3 C6 C7 . . . . 166.27(15) ?
N1 C3 C6 C11 . . . . -16.6(2) ?
N2 C3 C6 C7 . . . . -85.03(19) ?
N2 C3 C6 C11 . . . . 92.14(17) ?
C5 C3 C6 C7 . . . . 37.8(2) ?
C5 C3 C6 C11 . . . . -145.00(16) ?
C3 C6 C7 C8 . . . . 176.89(16) ?
C3 C6 C11 C10 . . . . -176.77(16) ?
C7 C6 C11 C10 . . . . 0.5(2) ?
C11 C6 C7 C8 . . . . -0.4(2) ?
C6 C7 C8 C9 . . . . 0.0(2) ?
C7 C8 C9 C10 . . . . 0.3(3) ?
C8 C9 C10 C11 . . . . -0.2(3) ?
C9 C10 C11 C6 . . . . -0.2(2) ?
C1 C12 C13 C14 . . . . -179.68(17) ?
C1 C12 C13 C18 . . . . 0.8(2) ?
C12 C13 C14 C15 . . . . -179.5(2) ?
C12 C13 C18 C17 . . . . 178.83(18) ?
C14 C13 C18 C17 . . . . -0.7(2) ?
C18 C13 C14 C15 . . . . 0.1(2) ?
C13 C14 C15 C16 . . . . 0.5(3) ?
C14 C15 C16 C17 . . . . -0.5(3) ?
C15 C16 C17 C18 . . . . -0.1(2) ?
C16 C17 C18 C13 . . . . 0.7(3) ?

loop_
_cod_related_entry_id
_cod_related_entry_database
_cod_related_entry_code
1 ChemSpider 30655731
